data_1526146
loop_
_publ_author_name
'Gourdon, O.'
'Whangbo Myunghwan'
'Evain, M.'
'Jeanneau, E.'
'Brec, R.'
'Jobic, S.'
'Koo, H.-J.'

_publ_section_title
;
 Influence of metal-metal sigma bonding on the structures and physical
 properties of the hexagonal perovskite-type sulfides Sr9/8 Ti S3, Sr8/7
 Ti S3 and Sr8/7 (Ti6/7 Fe1/7) S3
;
_journal_name_full 'Journal of Solid State Chemistry'
_journal_page_first 103
_journal_page_last 112
_journal_volume 162
_journal_year 2001
_chemical_formula_sum 'Fe0.143 S3 Sr1.143 Ti0.857'
_chemical_name_systematic 'Sr1.143 (Ti0.857 Fe0.143) S3'
_space_group_IT_number 147
_symmetry_space_group_name_Hall '-P 3'
_symmetry_space_group_name_H-M 'P -3'
_cell_angle_alpha 90
_cell_angle_beta 90
_cell_angle_gamma 120
_cell_formula_units_Z 21
_cell_length_a 11.4935
_cell_length_b 11.4935
_cell_length_c 20.99
_cell_volume 2401.307
_citation_journal_id_ASTM JSSCBI
_cod_data_source_file Gourdon_JSSCBI_2001_1712.cif
_cod_data_source_block Fe0.143S3Sr1.143Ti0.857
_cod_database_code 1526146

loop_
_symmetry_equiv_pos_as_xyz
x,y,z
-y,x-y,z
-x+y,-x,z
-x,-y,-z
y,-x+y,-z
x-y,x,-z

loop_
_atom_site_label
_atom_site_type_symbol
_atom_site_fract_x
_atom_site_fract_y
_atom_site_fract_z
_atom_site_occupancy
_atom_site_U_iso_or_equiv
Ti1 Ti+4 0 0 0 0.53 0.0
S1 S-2 0.1857 0.1594 0.0682 1 0.0
Ti5 Ti+4 0.6667 0.3333 0.0444 1 0.0
Fe1 Fe+2 0 0 0 0.47 0.0
Sr3 Sr+2 0.3321 0.3018 0.6794 1 0.0
Ti8 Ti+4 0.6667 0.3333 0.4852 0.85 0.0
Fe5 Fe+2 0.6667 0.3333 0.6229 0.44 0.0
Ti3 Ti+4 0 0 0.2764 0.98 0.0
S3 S-2 0.1699 0.1587 0.3492 1 0.0
Ti4 Ti+4 0 0 0.4258 1 0.0
S5 S-2 0.5738 0.1454 0.1167 1 0.0
S2 S-2 0.1673 -0.0023 0.2059 1 0.0
S6 S-2 0.7689 0.5212 0.2646 1 0.0
Fe2 Fe+2 0 0 0.1364 0.26 0.0
Fe7 Fe+2 0.6667 0.3333 0.8937 0.07 0.0
Sr1 Sr+2 0.3158 0.3354 0.1881 1 0.0
S10 S-2 0.8362 0.5022 0.826 1 0.0
Ti11 Ti+4 0.6667 0.3333 0.8937 0.93 0.0
S7 S-2 0.4986 0.1674 0.413 1 0.0
Ti9 Ti+4 0.6667 0.3333 0.6229 0.56 0.0
S8 S-2 0.83 0.5113 0.5528 1 0.0
Ti2 Ti+4 0 0 0.1364 0.74 0.0
Sr2 Sr+2 0.3618 0.3618 0.436 1 0.0
Ti10 Ti+4 0.6667 0.3333 0.7565 0.64 0.0
Ti6 Ti+4 0.6667 0.3333 0.1918 1 0.0
Sr4 Sr+2 0.3342 0.3022 0.9428 1 0.0
S9 S-2 0.5004 0.153 0.6893 1 0.0
S11 S-2 0.5058 0.1635 0.9679 1 0.0
S4 S-2 0.0897 0.1849 0.501 0.5 0.0
Ti7 Ti+4 0.6667 0.3333 0.3388 1 0.0
Fe4 Fe+2 0.6667 0.3333 0.4852 0.15 0.0
Fe3 Fe+2 0 0 0.2764 0.02 0.0
Fe6 Fe+2 0.6667 0.3333 0.7565 0.36 0.0
